data_7062065
loop_
_publ_author_name
'Yan, Han'
'Che, Zi-Wei'
'Sun, Wen-Bin'

_publ_section_title
;
 Multifunctional LnIII complexes with SMM, luminescence and MCE properties
 constructed using selected phosphine oxide and diketonate
;
_journal_issue 1
_journal_name_full 'New Journal of Chemistry'
_journal_page_first 140
_journal_page_last 146
_journal_paper_doi 10.1039/D2NJ03544H
_journal_volume 47
_journal_year 2023
_chemical_formula_moiety 'C92 H138 Dy2 O14 P2'
_chemical_formula_sum 'C92 H138 Dy2 O14 P2'
_chemical_formula_weight 1854.96
_space_group_crystal_system triclinic
_space_group_IT_number 2
_space_group_name_Hall '-P 1'
_space_group_name_H-M_alt 'P -1'
_atom_sites_solution_hydrogens geom
_atom_sites_solution_primary iterative
_audit_creation_date 2022-04-17
_audit_creation_method
;
Olex2 1.5
(compiled 2021.12.09 svn.r5202d8cf for OlexSys, GUI svn.r6439)
;
_audit_update_record
;
2022-06-22 deposited with the CCDC.	2022-11-15 downloaded from the CCDC.
;
_cell_angle_alpha 85.183(3)
_cell_angle_beta 86.395(3)
_cell_angle_gamma 62.322(5)
_cell_formula_units_Z 1
_cell_length_a 13.1963(6)
_cell_length_b 13.9250(7)
_cell_length_c 15.1757(5)
_cell_measurement_reflns_used 9111
_cell_measurement_temperature 298
_cell_measurement_theta_max 27.3760
_cell_measurement_theta_min 3.5300
_cell_volume 2459.9(2)
_computing_cell_refinement 'CrysAlisPro 1.171.41.119a (Rigaku OD, 2021)'
_computing_data_collection 'CrysAlisPro 1.171.41.119a (Rigaku OD, 2021)'
_computing_data_reduction 'CrysAlisPro 1.171.41.119a (Rigaku OD, 2021)'
_computing_molecular_graphics 'Olex2 1.5 (Dolomanov et al., 2009)'
_computing_publication_material 'Olex2 1.5 (Dolomanov et al., 2009)'
_computing_structure_refinement 'SHELXL 2018/3 (Sheldrick, 2015)'
_computing_structure_solution 'olex2.solve 1.5 (Bourhis et al., 2015)'
_diffrn_ambient_temperature 298
_diffrn_detector 'CCD plate'
_diffrn_detector_area_resol_mean 16.1954
_diffrn_detector_type Eos
_diffrn_measured_fraction_theta_full 0.998
_diffrn_measured_fraction_theta_max 0.832
_diffrn_measurement_details
;
List of Runs (angles in degrees, time in seconds):

  # Type    Start    End  Width  t~exp~   \w     \q     \k     \f   Frames
#--------------------------------------------------------------------------
  1  \w     -1.00  82.00   1.00   10.97    --   16.76  38.00  90.00   83
  2  \w    -10.00  29.00   1.00   10.97    --   16.76  77.00 -90.00   39
  3  \w    -10.00  39.00   1.00   10.97    --   16.76  77.00  30.00   49
  4  \w     -7.00  26.00   1.00   10.97    --   16.76  77.00 150.00   33
  5  \w    -44.00  33.00   1.00   10.97    --   16.76 -57.00 -90.00   77
  6  \w    -29.00  -3.00   1.00   10.97    --   16.76 -77.00-120.00   26
  7  \w    -46.00  33.00   1.00   10.97    --   16.76 -57.00 150.00   79
;
_diffrn_measurement_device 'four-circle diffractometer'
_diffrn_measurement_device_type 'Xcalibur, Eos'
_diffrn_measurement_method '\w scans'
_diffrn_orient_matrix_type 'CrysAlisPro convention (1999,Acta A55,543-557)'
_diffrn_orient_matrix_UB_11 -0.0283098000
_diffrn_orient_matrix_UB_12 -0.0326514000
_diffrn_orient_matrix_UB_13 0.0005654000
_diffrn_orient_matrix_UB_21 0.0535998000
_diffrn_orient_matrix_UB_22 -0.0469082000
_diffrn_orient_matrix_UB_23 -0.0041892000
_diffrn_orient_matrix_UB_31 0.0034986000
_diffrn_orient_matrix_UB_32 -0.0073958000
_diffrn_orient_matrix_UB_33 0.0467312000
_diffrn_radiation_monochromator graphite
_diffrn_radiation_probe x-ray
_diffrn_radiation_type 'Mo K\a'
_diffrn_radiation_wavelength 0.71073
_diffrn_reflns_av_R_equivalents 0.0442
_diffrn_reflns_av_unetI/netI 0.1003
_diffrn_reflns_Laue_measured_fraction_full 0.998
_diffrn_reflns_Laue_measured_fraction_max 0.832
_diffrn_reflns_limit_h_max 16
_diffrn_reflns_limit_h_min -17
_diffrn_reflns_limit_k_max 19
_diffrn_reflns_limit_k_min -16
_diffrn_reflns_limit_l_max 19
_diffrn_reflns_limit_l_min -20
_diffrn_reflns_number 21198
_diffrn_reflns_point_group_measured_fraction_full 0.998
_diffrn_reflns_point_group_measured_fraction_max 0.832
_diffrn_reflns_theta_full 25.242
_diffrn_reflns_theta_max 29.354
_diffrn_reflns_theta_min 3.074
_diffrn_source 'fine-focus sealed X-ray tube'
_diffrn_source_type 'Enhance (Mo) X-ray Source'
_exptl_absorpt_coefficient_mu 1.594
_exptl_absorpt_correction_T_max 1.00000
_exptl_absorpt_correction_T_min 0.62863
_exptl_absorpt_correction_type multi-scan
_exptl_absorpt_process_details
;
CrysAlisPro 1.171.41.119a (Rigaku Oxford Diffraction, 2021)
Empirical absorption correction using spherical harmonics,
implemented in SCALE3 ABSPACK scaling algorithm.
;
_exptl_crystal_colour 'clear light white'
_exptl_crystal_colour_lustre clear
_exptl_crystal_colour_modifier light
_exptl_crystal_colour_primary white
_exptl_crystal_density_diffrn 1.252
_exptl_crystal_description block
_exptl_crystal_F_000 964
_exptl_crystal_size_max 0.3
_exptl_crystal_size_mid 0.2
_exptl_crystal_size_min 0.1
_refine_diff_density_max 0.866
_refine_diff_density_min -0.731
_refine_diff_density_rms 0.080
_refine_ls_extinction_method none
_refine_ls_goodness_of_fit_ref 0.923
_refine_ls_hydrogen_treatment constr
_refine_ls_matrix_type full
_refine_ls_number_parameters 614
_refine_ls_number_reflns 11255
_refine_ls_number_restraints 468
_refine_ls_restrained_S_all 0.924
_refine_ls_R_factor_all 0.0921
_refine_ls_R_factor_gt 0.0487
_refine_ls_shift/su_max 0.002
_refine_ls_shift/su_mean 0.000
_refine_ls_structure_factor_coef Fsqd
_refine_ls_weighting_details 'w=1/[\s^2^(Fo^2^)+(0.0283P)^2^] where P=(Fo^2^+2Fc^2^)/3'
_refine_ls_weighting_scheme calc
_refine_ls_wR_factor_gt 0.0716
_refine_ls_wR_factor_ref 0.0805
_reflns_Friedel_coverage 0.000
_reflns_number_gt 7274
_reflns_number_total 11255
_reflns_threshold_expression 'I > 2\s(I)'
_cod_data_source_file d2nj03544h2.cif
_cod_data_source_block 292_auto
_cod_depositor_comments 'Adding full bibliography for 7062065--7062070.cif.'
_cod_database_code 7062065
_shelx_shelxl_version_number 2018/3
_shelx_space_group_comment
;
The symmetry employed for this shelxl refinement is uniquely defined
by the following loop, which should always be used as a source of
symmetry information in preference to the above space-group names.
They are only intended as comments.
;
_shelx_estimated_absorpt_t_max 0.857
_shelx_estimated_absorpt_t_min 0.646
_olex2_refinement_description
;
1. Fixed Uiso
 At 1.2 times of:
  All C(H) groups, All C(H,H) groups
 At 1.5 times of:
  All C(H,H,H) groups
2. Restrained distances
 C22A-C21 \\sim C22-C21 \\sim C24A-C21 \\sim C24-C21 \\sim C23A-C21 \\sim
C23-C21
 with sigma of 0.02
 C40-C37 \\sim C40A-C37 \\sim C38-C37 \\sim C38A-C37 \\sim C39-C37 \\sim
C39A-C37
 with sigma of 0.02
 C45-C43 \\sim C45A-C43 \\sim C46-C43 \\sim C46A-C43 \\sim C44-C43 \\sim
C44A-C43
 with sigma of 0.02
 C33-C32 \\sim C34A-C32 \\sim C34-C32 \\sim C35A-C32 \\sim C35-C32 \\sim
C33A-C32
 with sigma of 0.02
3. Uiso/Uaniso restraints and constraints
C32 \\sim C35 \\sim C33 \\sim C34 \\sim C33A \\sim C35A \\sim C34A: within 2A
with sigma of 0.01 and sigma for terminal atoms of 0.02 within 2A
C37 \\sim C38 \\sim C39 \\sim C40 \\sim C40A \\sim C39A \\sim C38A: within 2A
with sigma of 0.01 and sigma for terminal atoms of 0.02 within 2A
C43 \\sim C44A \\sim C44 \\sim C46A \\sim C46 \\sim C45A \\sim C45: within 2A
with sigma of 0.01 and sigma for terminal atoms of 0.02 within 2A
C21 \\sim C23 \\sim C22 \\sim C24 \\sim C23A \\sim C24A \\sim C22A: within 2A
with sigma of 0.01 and sigma for terminal atoms of 0.02 within 2A
4. Rigid body (RIGU) restrains
 C34, C35, C32, C33
 with sigma for 1-2 distances of 0.01 and sigma for 1-3 distances of 0.02
 C35A, C34A, C33A, C32
 with sigma for 1-2 distances of 0.01 and sigma for 1-3 distances of 0.02
 C38A, C39A, C37, C40A
 with sigma for 1-2 distances of 0.01 and sigma for 1-3 distances of 0.02
 C37, C39, C40, C38
 with sigma for 1-2 distances of 0.01 and sigma for 1-3 distances of 0.02
 C45A, C46A, C44A, C43
 with sigma for 1-2 distances of 0.01 and sigma for 1-3 distances of 0.02
 C45, C46, C43, C44
 with sigma for 1-2 distances of 0.01 and sigma for 1-3 distances of 0.02
 C23A, C21, C24A, C22A
 with sigma for 1-2 distances of 0.01 and sigma for 1-3 distances of 0.02
 C23, C24, C21, C22
 with sigma for 1-2 distances of 0.01 and sigma for 1-3 distances of 0.02
5. Others
 Sof(C33A)=Sof(H33D)=Sof(H33E)=Sof(H33F)=Sof(C35A)=Sof(H35D)=Sof(H35E)=
 Sof(H35F)=Sof(C34A)=Sof(H34D)=Sof(H34E)=Sof(H34F)=1-FVAR(1)
 Sof(C35)=Sof(H35A)=Sof(H35B)=Sof(H35C)=Sof(C33)=Sof(H33A)=Sof(H33B)=Sof(H33C)=
 Sof(C34)=Sof(H34A)=Sof(H34B)=Sof(H34C)=FVAR(1)
 Sof(C40A)=Sof(H40D)=Sof(H40E)=Sof(H40F)=Sof(C39A)=Sof(H39D)=Sof(H39E)=
 Sof(H39F)=Sof(C38A)=Sof(H38D)=Sof(H38E)=Sof(H38F)=1-FVAR(2)
 Sof(C38)=Sof(H38A)=Sof(H38B)=Sof(H38C)=Sof(C39)=Sof(H39A)=Sof(H39B)=Sof(H39C)=
 Sof(C40)=Sof(H40A)=Sof(H40B)=Sof(H40C)=FVAR(2)
 Sof(C46A)=Sof(H46D)=Sof(H46E)=Sof(H46F)=Sof(C44A)=Sof(H44D)=Sof(H44E)=
 Sof(H44F)=Sof(C45A)=Sof(H45D)=Sof(H45E)=Sof(H45F)=1-FVAR(3)
 Sof(C46)=Sof(H46A)=Sof(H46B)=Sof(H46C)=Sof(C45)=Sof(H45A)=Sof(H45B)=Sof(H45C)=
 Sof(C44)=Sof(H44A)=Sof(H44B)=Sof(H44C)=FVAR(3)
 Sof(C23A)=Sof(H23D)=Sof(H23E)=Sof(H23F)=Sof(C24A)=Sof(H24D)=Sof(H24E)=
 Sof(H24F)=Sof(C22A)=Sof(H22D)=Sof(H22E)=Sof(H22F)=1-FVAR(4)
 Sof(C23)=Sof(H23A)=Sof(H23B)=Sof(H23C)=Sof(C22)=Sof(H22A)=Sof(H22B)=Sof(H22C)=
 Sof(C24)=Sof(H24A)=Sof(H24B)=Sof(H24C)=FVAR(4)
6.a Secondary CH2 refined with riding coordinates:
 C1(H1A,H1B)
6.b Aromatic/amide H refined with riding coordinates:
 C9(H9), C10(H10), C11(H11), C12(H12), C13(H13), C3(H3), C4(H4), C5(H5),
 C6(H6), C7(H7), C30(H30), C19(H19), C41(H41)
6.c Fitted hexagon refined as free rotating group:
 C8(C9,C10,C11,C12,C13), C2(C3,C4,C5,C6,C7)
6.d Idealised Me refined as rotating group:
 C28(H28A,H28B,H28C), C27(H27A,H27B,H27C), C29(H29A,H29B,H29C), C16(H16A,H16B,
 H16C), C38(H38A,H38B,H38C), C39(H39A,H39B,H39C), C46(H46A,H46B,H46C), C23(H23A,
 H23B,H23C), C18(H18A,H18B,H18C), C45(H45A,H45B,H45C), C22(H22A,H22B,H22C),
 C40(H40A,H40B,H40C), C44(H44A,H44B,H44C), C17(H17A,H17B,H17C), C35(H35A,H35B,
 H35C), C24(H24A,H24B,H24C), C33(H33A,H33B,H33C), C34(H34A,H34B,H34C),
 C33A(H33D,H33E,H33F), C35A(H35D,H35E,H35F), C34A(H34D,H34E,H34F), C40A(H40D,
 H40E,H40F), C39A(H39D,H39E,H39F), C38A(H38D,H38E,H38F), C46A(H46D,H46E,H46F),
 C44A(H44D,H44E,H44F), C45A(H45D,H45E,H45F), C23A(H23D,H23E,H23F), C24A(H24D,
 H24E,H24F), C22A(H22D,H22E,H22F)
;
_olex2_submission_special_instructions 'No special instructions were received'
_oxdiff_exptl_absorpt_empirical_details
;
Empirical correction (ABSPACK) includes:
- Absorption correction using spherical harmonics
- Frame scaling
;
_oxdiff_exptl_absorpt_empirical_full_max 1.582
_oxdiff_exptl_absorpt_empirical_full_min 0.880

loop_
_space_group_symop_operation_xyz
'x, y, z'
'-x, -y, -z'

loop_
_atom_site_label
_atom_site_type_symbol
_atom_site_fract_x
_atom_site_fract_y
_atom_site_fract_z
_atom_site_U_iso_or_equiv
_atom_site_adp_type
_atom_site_occupancy
_atom_site_site_symmetry_order
_atom_site_calc_flag
_atom_site_refinement_flags_posn
_atom_site_refinement_flags_adp
_atom_site_refinement_flags_occupancy
_atom_site_disorder_assembly
_atom_site_disorder_group
Dy1 Dy 0.35251(2) 0.67907(2) 0.74414(2) 0.04301(7) Uani 1 1 d . . . . .
P1 P 0.32317(9) 0.62649(8) 0.51086(6) 0.0408(3) Uani 1 1 d . . . . .
O7 O 0.4900(2) 0.7090(2) 0.66110(17) 0.0565(8) Uani 1 1 d . . . . .
O6 O 0.5281(2) 0.5548(2) 0.79619(17) 0.0538(7) Uani 1 1 d . . . . .
O5 O 0.3718(2) 0.7798(2) 0.84399(17) 0.0556(8) Uani 1 1 d . . . . .
O1 O 0.3205(2) 0.6536(2) 0.60340(16) 0.0542(7) Uani 1 1 d . . . . .
O2 O 0.3274(2) 0.5254(2) 0.76601(17) 0.0525(7) Uani 1 1 d . . . . .
O4 O 0.2391(3) 0.8564(2) 0.69446(17) 0.0646(9) Uani 1 1 d . . . . .
O3 O 0.1850(3) 0.7244(2) 0.8214(2) 0.0752(9) Uani 1 1 d . . . . .
C8 C 0.3297(3) 0.7279(2) 0.43525(18) 0.0478(10) Uani 1 1 d G . . . .
C9 C 0.3351(3) 0.7188(3) 0.3444(2) 0.102(2) Uani 1 1 d G . . . .
H9 H 0.338306 0.657174 0.322043 0.122 Uiso 1 1 calc R U . . .
C10 C 0.3356(3) 0.8016(3) 0.28687(16) 0.118(2) Uani 1 1 d G . . . .
H10 H 0.339258 0.795526 0.226061 0.142 Uiso 1 1 calc R U . . .
C11 C 0.3308(3) 0.8937(3) 0.3202(2) 0.100(2) Uani 1 1 d G . . . .
H11 H 0.331202 0.949136 0.281762 0.120 Uiso 1 1 calc R U . . .
C12 C 0.3254(4) 0.9028(2) 0.4111(3) 0.132(3) Uani 1 1 d G . . . .
H12 H 0.322193 0.964395 0.433446 0.158 Uiso 1 1 calc R U . . .
C13 C 0.3249(3) 0.8199(3) 0.46863(17) 0.098(2) Uani 1 1 d G . . . .
H13 H 0.321242 0.826043 0.529430 0.117 Uiso 1 1 calc R U . . .
C1 C 0.4442(3) 0.5000(3) 0.4884(3) 0.0470(10) Uani 1 1 d . . . . .
H1A H 0.436745 0.441546 0.522686 0.056 Uiso 1 1 calc R U . . .
H1B H 0.446722 0.487371 0.426219 0.056 Uiso 1 1 calc R U . . .
C2 C 0.1985(2) 0.6157(2) 0.48878(18) 0.0418(10) Uani 1 1 d G . . . .
C3 C 0.1908(2) 0.5665(2) 0.41518(17) 0.0605(12) Uani 1 1 d G . . . .
H3 H 0.253810 0.534565 0.376921 0.073 Uiso 1 1 calc R U . . .
C4 C 0.0891(3) 0.5652(2) 0.3988(2) 0.0789(16) Uani 1 1 d G . . . .
H4 H 0.083937 0.532363 0.349513 0.095 Uiso 1 1 calc R U . . .
C5 C -0.0051(2) 0.6130(3) 0.4559(3) 0.0823(17) Uani 1 1 d G . . . .
H5 H -0.073158 0.612134 0.444946 0.099 Uiso 1 1 calc R U . . .
C6 C 0.0026(2) 0.6621(3) 0.5295(2) 0.0881(17) Uani 1 1 d G . . . .
H6 H -0.060383 0.694108 0.567788 0.106 Uiso 1 1 calc R U . . .
C7 C 0.1044(3) 0.6635(2) 0.54595(16) 0.0693(13) Uani 1 1 d G . . . .
H7 H 0.109490 0.696310 0.595197 0.083 Uiso 1 1 calc R U . . .
C25 C 0.5808(4) 0.7066(3) 0.6866(3) 0.0529(11) Uani 1 1 d . . . . .
C30 C 0.6449(4) 0.6374(3) 0.7556(3) 0.0528(11) Uani 1 1 d . . . . .
H30 H 0.710538 0.641030 0.769733 0.063 Uiso 1 1 calc R U . . .
C20 C 0.3249(4) 0.8794(4) 0.8588(3) 0.0571(12) Uani 1 1 d . . . . .
C31 C 0.6185(4) 0.5632(3) 0.8050(3) 0.0504(11) Uani 1 1 d . . . . .
C19 C 0.2409(4) 0.9604(4) 0.8071(3) 0.0728(15) Uani 1 1 d . . . . .
H19 H 0.208081 1.030557 0.826369 0.087 Uiso 1 1 calc R U . . .
C14 C 0.2016(4) 0.9461(4) 0.7291(3) 0.0647(13) Uani 1 1 d . . . . .
C36 C 0.2473(4) 0.5042(4) 0.7885(3) 0.0529(11) Uani 1 1 d . . . . .
C26 C 0.6154(4) 0.7862(4) 0.6351(3) 0.0629(12) Uani 1 1 d . . . . .
C37 C 0.2683(5) 0.3888(4) 0.7762(3) 0.0712(14) Uani 1 1 d D U . . .
C32 C 0.6997(4) 0.4853(4) 0.8759(3) 0.0650(13) Uani 1 1 d D U . . .
C41 C 0.1428(4) 0.5803(4) 0.8243(3) 0.0652(13) Uani 1 1 d . . . . .
H41 H 0.087032 0.558050 0.838666 0.078 Uiso 1 1 calc R U . . .
C42 C 0.1163(4) 0.6864(4) 0.8399(3) 0.0650(13) Uani 1 1 d . . . . .
C21 C 0.3669(5) 0.9060(4) 0.9406(3) 0.0826(16) Uani 1 1 d D U . . .
C15 C 0.1124(6) 1.0463(4) 0.6758(4) 0.098(2) Uani 1 1 d . . . . .
C43 C 0.0015(4) 0.7641(5) 0.8807(4) 0.0859(16) Uani 1 1 d D U . . .
C28 C 0.6452(5) 0.7506(5) 0.5393(3) 0.111(2) Uani 1 1 d . . . . .
H28A H 0.708152 0.678561 0.539451 0.167 Uiso 1 1 calc R U . . .
H28B H 0.666034 0.799907 0.504650 0.167 Uiso 1 1 calc R U . . .
H28C H 0.579916 0.751014 0.514308 0.167 Uiso 1 1 calc R U . . .
C27 C 0.5127(5) 0.8989(4) 0.6353(4) 0.0996(19) Uani 1 1 d . . . . .
H27A H 0.446495 0.895526 0.616197 0.149 Uiso 1 1 calc R U . . .
H27B H 0.528286 0.948301 0.595784 0.149 Uiso 1 1 calc R U . . .
H27C H 0.498620 0.923881 0.694045 0.149 Uiso 1 1 calc R U . . .
C29 C 0.7181(4) 0.7898(4) 0.6730(4) 0.0993(19) Uani 1 1 d . . . . .
H29A H 0.698901 0.815024 0.731654 0.149 Uiso 1 1 calc R U . . .
H29B H 0.737915 0.838338 0.636052 0.149 Uiso 1 1 calc R U . . .
H29C H 0.781983 0.718284 0.675081 0.149 Uiso 1 1 calc R U . . .
C16 C 0.0510(6) 1.0129(5) 0.6139(4) 0.158(3) Uani 1 1 d . . . . .
H16A H 0.105488 0.963583 0.573476 0.237 Uiso 1 1 calc R U . . .
H16B H -0.003755 1.076046 0.581388 0.237 Uiso 1 1 calc R U . . .
H16C H 0.012164 0.977657 0.647555 0.237 Uiso 1 1 calc R U . . .
C38 C 0.3125(8) 0.3620(6) 0.6811(4) 0.095(2) Uani 0.803(7) 1 d D U P A 1
H38A H 0.256912 0.413281 0.640579 0.143 Uiso 0.803(7) 1 calc R U P A 1
H38B H 0.325095 0.290001 0.671324 0.143 Uiso 0.803(7) 1 calc R U P A 1
H38C H 0.383130 0.365917 0.671650 0.143 Uiso 0.803(7) 1 calc R U P A 1
C39 C 0.3619(8) 0.3143(6) 0.8387(5) 0.102(3) Uani 0.803(7) 1 d D U P A 1
H39A H 0.427126 0.327245 0.828509 0.154 Uiso 0.803(7) 1 calc R U P A 1
H39B H 0.383453 0.240024 0.828502 0.154 Uiso 0.803(7) 1 calc R U P A 1
H39C H 0.334282 0.328273 0.898682 0.154 Uiso 0.803(7) 1 calc R U P A 1
C46 C -0.0598(13) 0.8569(12) 0.8123(10) 0.116(5) Uani 0.68(3) 1 d D U P B 1
H46A H -0.013021 0.891863 0.795410 0.175 Uiso 0.68(3) 1 calc R U P B 1
H46B H -0.131408 0.908598 0.837106 0.175 Uiso 0.68(3) 1 calc R U P B 1
H46C H -0.073635 0.828917 0.761201 0.175 Uiso 0.68(3) 1 calc R U P B 1
C23 C 0.335(4) 1.0267(13) 0.933(2) 0.100(7) Uani 0.385(18) 1 d D U P C 1
H23A H 0.379547 1.040612 0.886479 0.150 Uiso 0.385(18) 1 calc R U P C 1
H23B H 0.350128 1.046777 0.988213 0.150 Uiso 0.385(18) 1 calc R U P C 1
H23C H 0.255068 1.068591 0.921110 0.150 Uiso 0.385(18) 1 calc R U P C 1
C18 C 0.0263(6) 1.1303(5) 0.7342(5) 0.168(4) Uani 1 1 d . . . . .
H18A H -0.014220 1.098955 0.770722 0.251 Uiso 1 1 calc R U . . .
H18B H -0.026892 1.190681 0.698256 0.251 Uiso 1 1 calc R U . . .
H18C H 0.065102 1.154785 0.771092 0.251 Uiso 1 1 calc R U . . .
C45 C 0.0279(11) 0.8073(14) 0.9607(9) 0.109(5) Uani 0.68(3) 1 d D U P B 1
H45A H 0.073240 0.747582 1.000996 0.164 Uiso 0.68(3) 1 calc R U P B 1
H45B H -0.042440 0.854672 0.989950 0.164 Uiso 0.68(3) 1 calc R U P B 1
H45C H 0.069421 0.846823 0.941557 0.164 Uiso 0.68(3) 1 calc R U P B 1
C22 C 0.4907(14) 0.830(2) 0.9570(17) 0.115(6) Uani 0.385(18) 1 d D U P C 1
H22A H 0.503292 0.756628 0.959108 0.173 Uiso 0.385(18) 1 calc R U P C 1
H22B H 0.511053 0.844582 1.012388 0.173 Uiso 0.385(18) 1 calc R U P C 1
H22C H 0.537130 0.841728 0.910154 0.173 Uiso 0.385(18) 1 calc R U P C 1
C40 C 0.1618(7) 0.3709(7) 0.7943(7) 0.126(3) Uani 0.803(7) 1 d D U P A 1
H40A H 0.139802 0.378807 0.855857 0.189 Uiso 0.803(7) 1 calc R U P A 1
H40B H 0.179300 0.299074 0.779285 0.189 Uiso 0.803(7) 1 calc R U P A 1
H40C H 0.099956 0.423497 0.759142 0.189 Uiso 0.803(7) 1 calc R U P A 1
C44 C -0.0782(12) 0.7133(12) 0.9058(15) 0.130(5) Uani 0.68(3) 1 d D U P B 1
H44A H -0.092739 0.686772 0.854204 0.195 Uiso 0.68(3) 1 calc R U P B 1
H44B H -0.149115 0.767177 0.929796 0.195 Uiso 0.68(3) 1 calc R U P B 1
H44C H -0.042604 0.654218 0.949303 0.195 Uiso 0.68(3) 1 calc R U P B 1
C17 C 0.1825(7) 1.0956(5) 0.6207(5) 0.175(4) Uani 1 1 d . . . . .
H17A H 0.216806 1.122138 0.659879 0.262 Uiso 1 1 calc R U . . .
H17B H 0.132588 1.154360 0.581689 0.262 Uiso 1 1 calc R U . . .
H17C H 0.241390 1.040580 0.586561 0.262 Uiso 1 1 calc R U . . .
C35 C 0.6288(8) 0.4947(9) 0.9620(5) 0.107(3) Uani 0.659(7) 1 d D U P D 1
H35A H 0.597770 0.567325 0.980959 0.160 Uiso 0.659(7) 1 calc R U P D 1
H35B H 0.676957 0.444307 1.006972 0.160 Uiso 0.659(7) 1 calc R U P D 1
H35C H 0.567502 0.478475 0.951905 0.160 Uiso 0.659(7) 1 calc R U P D 1
C24 C 0.288(2) 0.895(2) 1.0161(10) 0.109(6) Uani 0.385(18) 1 d D U P C 1
H24A H 0.210006 0.948683 1.005740 0.163 Uiso 0.385(18) 1 calc R U P C 1
H24B H 0.310978 0.905433 1.071588 0.163 Uiso 0.385(18) 1 calc R U P C 1
H24C H 0.292597 0.823757 1.017735 0.163 Uiso 0.385(18) 1 calc R U P C 1
C33 C 0.7911(9) 0.5164(9) 0.9007(7) 0.103(3) Uani 0.659(7) 1 d D U P D 1
H33A H 0.849377 0.497544 0.854719 0.155 Uiso 0.659(7) 1 calc R U P D 1
H33B H 0.824803 0.477851 0.955240 0.155 Uiso 0.659(7) 1 calc R U P D 1
H33C H 0.756399 0.593145 0.907511 0.155 Uiso 0.659(7) 1 calc R U P D 1
C34 C 0.7503(10) 0.3723(6) 0.8454(7) 0.110(4) Uani 0.659(7) 1 d D U P D 1
H34A H 0.690045 0.354387 0.835822 0.164 Uiso 0.659(7) 1 calc R U P D 1
H34B H 0.799954 0.322081 0.889770 0.164 Uiso 0.659(7) 1 calc R U P D 1
H34C H 0.793395 0.368049 0.791228 0.164 Uiso 0.659(7) 1 calc R U P D 1
C33A C 0.688(2) 0.5443(14) 0.9551(10) 0.108(5) Uani 0.341(7) 1 d D U P D 2
H33D H 0.721062 0.593027 0.942562 0.162 Uiso 0.341(7) 1 calc R U P D 2
H33E H 0.727831 0.493345 1.003013 0.162 Uiso 0.341(7) 1 calc R U P D 2
H33F H 0.608851 0.585092 0.971277 0.162 Uiso 0.341(7) 1 calc R U P D 2
C35A C 0.6766(17) 0.3891(13) 0.8978(13) 0.088(5) Uani 0.341(7) 1 d D U P D 2
H35D H 0.597788 0.414459 0.915946 0.132 Uiso 0.341(7) 1 calc R U P D 2
H35E H 0.724784 0.343741 0.944861 0.132 Uiso 0.341(7) 1 calc R U P D 2
H35F H 0.692585 0.347953 0.846423 0.132 Uiso 0.341(7) 1 calc R U P D 2
C34A C 0.8255(10) 0.4379(17) 0.8411(12) 0.101(5) Uani 0.341(7) 1 d D U P D 2
H34D H 0.832280 0.407334 0.785260 0.151 Uiso 0.341(7) 1 calc R U P D 2
H34E H 0.874346 0.382255 0.882799 0.151 Uiso 0.341(7) 1 calc R U P D 2
H34F H 0.847812 0.494644 0.833564 0.151 Uiso 0.341(7) 1 calc R U P D 2
C40A C 0.213(3) 0.392(2) 0.6914(16) 0.100(6) Uani 0.197(7) 1 d D U P A 2
H40D H 0.131266 0.422320 0.701291 0.149 Uiso 0.197(7) 1 calc R U P A 2
H40E H 0.242043 0.319629 0.672340 0.149 Uiso 0.197(7) 1 calc R U P A 2
H40F H 0.228940 0.436168 0.646568 0.149 Uiso 0.197(7) 1 calc R U P A 2
C39A C 0.236(3) 0.338(2) 0.8597(15) 0.105(6) Uani 0.197(7) 1 d D U P A 2
H39D H 0.277611 0.338712 0.908754 0.157 Uiso 0.197(7) 1 calc R U P A 2
H39E H 0.253530 0.264347 0.850237 0.157 Uiso 0.197(7) 1 calc R U P A 2
H39F H 0.154973 0.378978 0.872269 0.157 Uiso 0.197(7) 1 calc R U P A 2
C38A C 0.3963(14) 0.315(2) 0.777(2) 0.102(6) Uani 0.197(7) 1 d D U P A 2
H38D H 0.426047 0.305157 0.716837 0.153 Uiso 0.197(7) 1 calc R U P A 2
H38E H 0.411431 0.245999 0.805566 0.153 Uiso 0.197(7) 1 calc R U P A 2
H38F H 0.432653 0.347591 0.807692 0.153 Uiso 0.197(7) 1 calc R U P A 2
C46A C -0.073(3) 0.811(3) 0.8015(17) 0.121(9) Uani 0.32(3) 1 d D U P B 2
H46D H -0.033985 0.833700 0.755577 0.181 Uiso 0.32(3) 1 calc R U P B 2
H46E H -0.143279 0.872636 0.817930 0.181 Uiso 0.32(3) 1 calc R U P B 2
H46F H -0.090047 0.757115 0.780485 0.181 Uiso 0.32(3) 1 calc R U P B 2
C44A C -0.043(3) 0.707(2) 0.952(2) 0.113(7) Uani 0.32(3) 1 d D U P B 2
H44D H -0.038266 0.642167 0.929791 0.170 Uiso 0.32(3) 1 calc R U P B 2
H44E H -0.121208 0.754590 0.967578 0.170 Uiso 0.32(3) 1 calc R U P B 2
H44F H 0.002783 0.687324 1.003685 0.170 Uiso 0.32(3) 1 calc R U P B 2
C45A C 0.011(3) 0.853(2) 0.926(2) 0.109(6) Uani 0.32(3) 1 d D U P B 2
H45D H 0.079733 0.821623 0.959075 0.163 Uiso 0.32(3) 1 calc R U P B 2
H45E H -0.054129 0.886575 0.965865 0.163 Uiso 0.32(3) 1 calc R U P B 2
H45F H 0.011952 0.906295 0.882615 0.163 Uiso 0.32(3) 1 calc R U P B 2
C23A C 0.309(2) 1.0249(9) 0.9633(13) 0.108(6) Uani 0.615(18) 1 d D U P C 2
H23D H 0.324072 1.067738 0.916257 0.162 Uiso 0.615(18) 1 calc R U P C 2
H23E H 0.339544 1.031350 1.017192 0.162 Uiso 0.615(18) 1 calc R U P C 2
H23F H 0.228313 1.050426 0.970779 0.162 Uiso 0.615(18) 1 calc R U P C 2
C24A C 0.3607(17) 0.8344(13) 1.0189(6) 0.105(4) Uani 0.615(18) 1 d D U P C 2
H24D H 0.282129 0.852741 1.032963 0.158 Uiso 0.615(18) 1 calc R U P C 2
H24E H 0.394565 0.845244 1.068874 0.158 Uiso 0.615(18) 1 calc R U P C 2
H24F H 0.401544 0.759650 1.004750 0.158 Uiso 0.615(18) 1 calc R U P C 2
C22A C 0.4948(8) 0.8702(13) 0.9207(11) 0.100(4) Uani 0.615(18) 1 d D U P C 2
H22D H 0.530479 0.798494 0.899506 0.150 Uiso 0.615(18) 1 calc R U P C 2
H22E H 0.530819 0.870021 0.973827 0.150 Uiso 0.615(18) 1 calc R U P C 2
H22F H 0.502848 0.919915 0.876520 0.150 Uiso 0.615(18) 1 calc R U P C 2

loop_
_atom_site_aniso_label
_atom_site_aniso_U_11
_atom_site_aniso_U_22
_atom_site_aniso_U_33
_atom_site_aniso_U_23
_atom_site_aniso_U_13
_atom_site_aniso_U_12
Dy1 0.04194(12) 0.03901(12) 0.04973(12) -0.00654(8) -0.00200(9) -0.01939(9)
P1 0.0361(6) 0.0396(6) 0.0464(6) -0.0036(5) -0.0032(5) -0.0167(5)
O7 0.053(2) 0.062(2) 0.0609(18) 0.0079(15) -0.0042(16) -0.0333(17)
O6 0.0475(19) 0.0509(18) 0.0659(18) 0.0081(14) -0.0071(16) -0.0263(16)
O5 0.060(2) 0.0457(18) 0.0605(18) -0.0111(14) -0.0070(16) -0.0224(16)
O1 0.0576(19) 0.0537(18) 0.0515(16) -0.0083(13) -0.0055(15) -0.0246(16)
O2 0.0468(19) 0.0492(18) 0.0686(19) -0.0077(14) 0.0067(16) -0.0284(16)
O4 0.070(2) 0.0490(19) 0.0616(18) -0.0056(15) -0.0132(17) -0.0147(17)
O3 0.051(2) 0.067(2) 0.111(3) -0.0314(19) 0.0274(19) -0.0296(19)
C8 0.036(2) 0.052(3) 0.055(3) -0.001(2) -0.003(2) -0.021(2)
C9 0.175(7) 0.115(5) 0.059(3) 0.014(3) -0.013(4) -0.106(5)
C10 0.186(7) 0.142(6) 0.068(4) 0.025(4) -0.021(4) -0.114(6)
C11 0.123(5) 0.090(5) 0.095(4) 0.037(4) -0.009(4) -0.061(4)
C12 0.245(9) 0.088(5) 0.099(5) 0.017(4) -0.011(5) -0.111(6)
C13 0.171(6) 0.070(4) 0.072(3) 0.002(3) -0.006(4) -0.074(4)
C1 0.038(3) 0.039(2) 0.064(3) -0.006(2) -0.005(2) -0.017(2)
C2 0.036(2) 0.038(2) 0.047(2) 0.0046(19) -0.004(2) -0.014(2)
C3 0.046(3) 0.068(3) 0.072(3) -0.007(2) -0.004(2) -0.029(3)
C4 0.066(4) 0.080(4) 0.108(4) 0.000(3) -0.025(4) -0.047(3)
C5 0.048(3) 0.070(4) 0.136(5) 0.033(3) -0.027(4) -0.035(3)
C6 0.042(3) 0.092(4) 0.117(5) 0.008(4) 0.013(3) -0.024(3)
C7 0.045(3) 0.077(4) 0.078(3) -0.003(3) 0.004(3) -0.023(3)
C25 0.055(3) 0.055(3) 0.059(3) -0.014(2) 0.016(2) -0.034(3)
C30 0.043(3) 0.060(3) 0.062(3) -0.003(2) -0.003(2) -0.030(2)
C20 0.057(3) 0.056(3) 0.064(3) -0.019(2) 0.002(3) -0.029(3)
C31 0.044(3) 0.047(3) 0.056(3) -0.010(2) -0.003(2) -0.017(2)
C19 0.080(4) 0.043(3) 0.083(3) -0.018(3) -0.007(3) -0.015(3)
C14 0.065(3) 0.045(3) 0.074(3) -0.002(3) -0.003(3) -0.017(3)
C36 0.058(3) 0.056(3) 0.051(3) 0.000(2) -0.005(2) -0.033(3)
C26 0.057(3) 0.057(3) 0.081(3) -0.001(3) 0.008(3) -0.034(3)
C37 0.094(4) 0.071(3) 0.074(3) -0.008(3) 0.004(3) -0.060(3)
C32 0.056(3) 0.070(3) 0.069(3) 0.007(3) -0.018(3) -0.029(3)
C41 0.048(3) 0.077(4) 0.082(3) -0.005(3) 0.003(3) -0.039(3)
C42 0.045(3) 0.074(4) 0.069(3) -0.007(3) 0.001(3) -0.021(3)
C21 0.096(4) 0.078(4) 0.083(3) -0.031(3) -0.005(3) -0.042(3)
C15 0.104(5) 0.050(4) 0.107(4) 0.005(3) -0.028(4) -0.006(3)
C43 0.040(3) 0.095(4) 0.108(4) -0.015(3) 0.014(3) -0.020(3)
C28 0.161(6) 0.117(5) 0.080(4) -0.004(3) 0.043(4) -0.090(5)
C27 0.085(4) 0.065(4) 0.151(5) 0.010(4) 0.009(4) -0.040(4)
C29 0.079(4) 0.096(4) 0.147(5) 0.013(4) 0.006(4) -0.064(4)
C16 0.159(7) 0.099(5) 0.156(6) 0.007(4) -0.104(6) 0.001(5)
C38 0.138(7) 0.082(5) 0.084(4) -0.023(4) 0.007(5) -0.064(5)
C39 0.151(7) 0.068(5) 0.087(5) 0.003(4) -0.009(5) -0.051(5)
C46 0.071(6) 0.098(8) 0.142(7) -0.012(7) -0.004(6) -0.006(6)
C23 0.122(13) 0.093(8) 0.101(14) -0.055(8) 0.000(11) -0.055(8)
C18 0.134(7) 0.098(6) 0.168(7) -0.032(5) -0.042(6) 0.040(5)
C45 0.060(6) 0.112(8) 0.097(7) -0.033(6) 0.009(6) 0.012(6)
C22 0.123(9) 0.109(11) 0.099(11) -0.027(9) -0.054(8) -0.031(9)
C40 0.137(7) 0.117(6) 0.175(8) -0.040(5) 0.039(6) -0.102(6)
C44 0.053(7) 0.143(8) 0.176(11) -0.012(9) 0.038(8) -0.034(6)
C17 0.170(8) 0.096(6) 0.212(8) 0.080(6) -0.036(7) -0.033(6)
C35 0.104(7) 0.133(8) 0.074(5) 0.014(5) -0.020(5) -0.047(6)
C24 0.159(13) 0.094(12) 0.065(8) -0.008(9) -0.023(9) -0.048(9)
C33 0.078(6) 0.127(7) 0.108(7) 0.023(6) -0.043(6) -0.051(6)
C34 0.116(8) 0.071(6) 0.098(7) 0.009(5) -0.042(6) -0.003(6)
C33A 0.116(10) 0.111(10) 0.079(8) 0.000(8) -0.038(8) -0.033(9)
C35A 0.086(9) 0.071(8) 0.096(10) 0.030(8) -0.026(8) -0.028(7)
C34A 0.059(8) 0.111(10) 0.102(9) 0.036(8) -0.018(8) -0.017(8)
C40A 0.139(11) 0.086(10) 0.102(10) -0.030(9) -0.006(10) -0.071(10)
C39A 0.132(11) 0.081(10) 0.111(11) -0.005(10) 0.015(10) -0.059(10)
C38A 0.131(10) 0.070(10) 0.108(11) -0.014(11) 0.011(11) -0.050(9)
C46A 0.059(11) 0.114(14) 0.138(11) -0.025(12) -0.011(9) 0.008(12)
C44A 0.052(12) 0.123(11) 0.137(14) -0.015(12) 0.032(10) -0.020(10)
C45A 0.064(10) 0.097(10) 0.129(12) -0.028(9) 0.021(10) -0.005(9)
C23A 0.130(12) 0.098(7) 0.096(11) -0.056(6) 0.004(9) -0.046(6)
C24A 0.138(10) 0.114(9) 0.070(6) -0.013(6) -0.015(7) -0.061(7)
C22A 0.101(7) 0.109(9) 0.103(10) -0.029(7) -0.025(6) -0.053(6)

loop_
_atom_type_symbol
_atom_type_description
_atom_type_scat_dispersion_real
_atom_type_scat_dispersion_imag
_atom_type_scat_source
C C 0.0033 0.0016 'International Tables Vol C Tables 4.2.6.8 and 6.1.1.4'
H H 0.0000 0.0000 'International Tables Vol C Tables 4.2.6.8 and 6.1.1.4'
Dy Dy -0.1892 4.4098 'International Tables Vol C Tables 4.2.6.8 and 6.1.1.4'
O O 0.0106 0.0060 'International Tables Vol C Tables 4.2.6.8 and 6.1.1.4'
P P 0.1023 0.0942 'International Tables Vol C Tables 4.2.6.8 and 6.1.1.4'

loop_
_geom_angle_atom_site_label_1
_geom_angle_atom_site_label_2
_geom_angle_atom_site_label_3
_geom_angle
_geom_angle_site_symmetry_1
_geom_angle_site_symmetry_3
_geom_angle_publ_flag
O6 Dy1 O7 72.55(9) . . ?
O6 Dy1 O2 79.10(9) . . ?
O6 Dy1 O4 146.14(10) . . ?
O5 Dy1 O7 85.32(10) . . ?
O5 Dy1 O6 81.40(9) . . ?
O5 Dy1 O1 151.48(9) . . ?
O5 Dy1 O2 129.61(10) . . ?
O5 Dy1 O4 75.17(9) . . ?
O5 Dy1 O3 81.45(11) . . ?
O1 Dy1 O7 77.51(9) . . ?
O1 Dy1 O6 114.04(10) . . ?
O1 Dy1 O2 78.28(9) . . ?
O1 Dy1 O4 79.84(9) . . ?
O2 Dy1 O7 130.51(10) . . ?
O4 Dy1 O7 81.40(10) . . ?
O4 Dy1 O2 134.76(10) . . ?
O3 Dy1 O7 156.66(10) . . ?
O3 Dy1 O6 123.78(11) . . ?
O3 Dy1 O1 106.03(11) . . ?
O3 Dy1 O2 72.13(10) . . ?
O3 Dy1 O4 76.68(11) . . ?
O1 P1 C8 111.20(15) . . ?
O1 P1 C1 111.51(16) . . ?
O1 P1 C2 110.72(16) . . ?
C8 P1 C1 107.81(18) . . ?
C8 P1 C2 107.82(14) . . ?
C2 P1 C1 107.61(15) . . ?
C25 O7 Dy1 128.8(3) . . ?
C31 O6 Dy1 130.9(2) . . ?
C20 O5 Dy1 135.8(3) . . ?
P1 O1 Dy1 169.39(18) . . ?
C36 O2 Dy1 136.8(3) . . ?
C14 O4 Dy1 133.5(3) . . ?
C42 O3 Dy1 138.6(3) . . ?
C9 C8 P1 121.46(19) . . ?
C9 C8 C13 120.0 . . ?
C13 C8 P1 118.50(19) . . ?
C8 C9 H9 120.0 . . ?
C8 C9 C10 120.0 . . ?
C10 C9 H9 120.0 . . ?
C9 C10 H10 120.0 . . ?
C11 C10 C9 120.0 . . ?
C11 C10 H10 120.0 . . ?
C10 C11 H11 120.0 . . ?
C10 C11 C12 120.0 . . ?
C12 C11 H11 120.0 . . ?
C11 C12 H12 120.0 . . ?
C11 C12 C13 120.0 . . ?
C13 C12 H12 120.0 . . ?
C8 C13 H13 120.0 . . ?
C12 C13 C8 120.0 . . ?
C12 C13 H13 120.0 . . ?
P1 C1 H1A 109.4 . . ?
P1 C1 H1B 109.4 . . ?
C1 C1 P1 111.0(3) 2_666 . ?
C1 C1 H1A 109.4 2_666 . ?
C1 C1 H1B 109.4 2_666 . ?
H1A C1 H1B 108.0 . . ?
C3 C2 P1 122.47(18) . . ?
C3 C2 C7 120.0 . . ?
C7 C2 P1 117.45(18) . . ?
C2 C3 H3 120.0 . . ?
C2 C3 C4 120.0 . . ?
C4 C3 H3 120.0 . . ?
C3 C4 H4 120.0 . . ?
C5 C4 C3 120.0 . . ?
C5 C4 H4 120.0 . . ?
C4 C5 H5 120.0 . . ?
C4 C5 C6 120.0 . . ?
C6 C5 H5 120.0 . . ?
C5 C6 H6 120.0 . . ?
C7 C6 C5 120.0 . . ?
C7 C6 H6 120.0 . . ?
C2 C7 H7 120.0 . . ?
C6 C7 C2 120.0 . . ?
C6 C7 H7 120.0 . . ?
O7 C25 C30 123.3(4) . . ?
O7 C25 C26 114.6(4) . . ?
C30 C25 C26 122.0(4) . . ?
C25 C30 H30 117.5 . . ?
C25 C30 C31 125.0(4) . . ?
C31 C30 H30 117.5 . . ?
O5 C20 C19 124.2(4) . . ?
O5 C20 C21 114.8(4) . . ?
C19 C20 C21 121.0(4) . . ?
O6 C31 C30 123.8(4) . . ?
O6 C31 C32 115.7(4) . . ?
C30 C31 C32 120.5(4) . . ?
C20 C19 H19 117.2 . . ?
C20 C19 C14 125.6(4) . . ?
C14 C19 H19 117.2 . . ?
O4 C14 C19 124.3(4) . . ?
O4 C14 C15 116.2(4) . . ?
C19 C14 C15 119.4(4) . . ?
O2 C36 C37 116.5(4) . . ?
O2 C36 C41 123.1(4) . . ?
C41 C36 C37 120.5(4) . . ?
C25 C26 C28 107.3(4) . . ?
C25 C26 C29 113.5(4) . . ?
C27 C26 C25 108.0(4) . . ?
C27 C26 C28 109.5(4) . . ?
C27 C26 C29 109.4(4) . . ?
C29 C26 C28 109.1(4) . . ?
C36 C37 C38 107.9(4) . . ?
C36 C37 C40 114.2(5) . . ?
C36 C37 C39A 112.1(12) . . ?
C38 C37 C40 109.5(5) . . ?
C39 C37 C36 106.8(4) . . ?
C39 C37 C38 108.6(5) . . ?
C39 C37 C40 109.7(6) . . ?
C40A C37 C36 107.1(11) . . ?
C40A C37 C39A 117.0(18) . . ?
C40A C37 C38A 114.2(19) . . ?
C38A C37 C36 108.1(13) . . ?
C38A C37 C39A 97.9(18) . . ?
C31 C32 C35 107.6(5) . . ?
C31 C32 C33 113.8(4) . . ?
C31 C32 C34A 110.4(7) . . ?
C33 C32 C35 103.9(6) . . ?
C34 C32 C31 108.3(4) . . ?
C34 C32 C35 110.5(7) . . ?
C34 C32 C33 112.6(7) . . ?
C33A C32 C31 109.6(7) . . ?
C33A C32 C35A 111.5(12) . . ?
C33A C32 C34A 108.4(12) . . ?
C35A C32 C31 110.7(7) . . ?
C35A C32 C34A 106.1(11) . . ?
C36 C41 H41 117.6 . . ?
C42 C41 C36 124.9(4) . . ?
C42 C41 H41 117.6 . . ?
O3 C42 C41 122.3(5) . . ?
O3 C42 C43 115.8(5) . . ?
C41 C42 C43 122.0(5) . . ?
C20 C21 C24 103.2(8) . . ?
C20 C21 C22A 104.8(7) . . ?
C23 C21 C20 108.7(14) . . ?
C23 C21 C24 104.4(14) . . ?
C22 C21 C20 112.3(11) . . ?
C22 C21 C23 115(2) . . ?
C22 C21 C24 112.0(11) . . ?
C23A C21 C20 116.8(10) . . ?
C23A C21 C22A 108.4(12) . . ?
C24A C21 C20 109.2(6) . . ?
C24A C21 C23A 110.6(9) . . ?
C24A C21 C22A 106.5(7) . . ?
C14 C15 C17 105.4(5) . . ?
C16 C15 C14 110.7(4) . . ?
C16 C15 C17 109.3(6) . . ?
C18 C15 C14 112.6(5) . . ?
C18 C15 C16 109.5(6) . . ?
C18 C15 C17 109.2(6) . . ?
C42 C43 C45 106.6(6) . . ?
C42 C43 C44 114.2(7) . . ?
C42 C43 C44A 112.4(12) . . ?
C46 C43 C42 107.7(8) . . ?
C46 C43 C45 109.8(7) . . ?
C46 C43 C44 106.8(9) . . ?
C45 C43 C44 111.6(8) . . ?
C46A C43 C42 102.7(14) . . ?
C46A C43 C44A 114.1(17) . . ?
C46A C43 C45A 110.7(14) . . ?
C45A C43 C42 111.2(12) . . ?
C45A C43 C44A 105.9(16) . . ?
C26 C28 H28A 109.5 . . ?
C26 C28 H28B 109.5 . . ?
C26 C28 H28C 109.5 . . ?
H28A C28 H28B 109.5 . . ?
H28A C28 H28C 109.5 . . ?
H28B C28 H28C 109.5 . . ?
C26 C27 H27A 109.5 . . ?
C26 C27 H27B 109.5 . . ?
C26 C27 H27C 109.5 . . ?
H27A C27 H27B 109.5 . . ?
H27A C27 H27C 109.5 . . ?
H27B C27 H27C 109.5 . . ?
C26 C29 H29A 109.5 . . ?
C26 C29 H29B 109.5 . . ?
C26 C29 H29C 109.5 . . ?
H29A C29 H29B 109.5 . . ?
H29A C29 H29C 109.5 . . ?
H29B C29 H29C 109.5 . . ?
C15 C16 H16A 109.5 . . ?
C15 C16 H16B 109.5 . . ?
C15 C16 H16C 109.5 . . ?
H16A C16 H16B 109.5 . . ?
H16A C16 H16C 109.5 . . ?
H16B C16 H16C 109.5 . . ?
C37 C38 H38A 109.5 . . ?
C37 C38 H38B 109.5 . . ?
C37 C38 H38C 109.5 . . ?
H38A C38 H38B 109.5 . . ?
H38A C38 H38C 109.5 . . ?
H38B C38 H38C 109.5 . . ?
C37 C39 H39A 109.5 . . ?
C37 C39 H39B 109.5 . . ?
C37 C39 H39C 109.5 . . ?
H39A C39 H39B 109.5 . . ?
H39A C39 H39C 109.5 . . ?
H39B C39 H39C 109.5 . . ?
C43 C46 H46A 109.5 . . ?
C43 C46 H46B 109.5 . . ?
C43 C46 H46C 109.5 . . ?
H46A C46 H46B 109.5 . . ?
H46A C46 H46C 109.5 . . ?
H46B C46 H46C 109.5 . . ?
C21 C23 H23A 109.5 . . ?
C21 C23 H23B 109.5 . . ?
C21 C23 H23C 109.5 . . ?
H23A C23 H23B 109.5 . . ?
H23A C23 H23C 109.5 . . ?
H23B C23 H23C 109.5 . . ?
C15 C18 H18A 109.5 . . ?
C15 C18 H18B 109.5 . . ?
C15 C18 H18C 109.5 . . ?
H18A C18 H18B 109.5 . . ?
H18A C18 H18C 109.5 . . ?
H18B C18 H18C 109.5 . . ?
C43 C45 H45A 109.5 . . ?
C43 C45 H45B 109.5 . . ?
C43 C45 H45C 109.5 . . ?
H45A C45 H45B 109.5 . . ?
H45A C45 H45C 109.5 . . ?
H45B C45 H45C 109.5 . . ?
C21 C22 H22A 109.5 . . ?
C21 C22 H22B 109.5 . . ?
C21 C22 H22C 109.5 . . ?
H22A C22 H22B 109.5 . . ?
H22A C22 H22C 109.5 . . ?
H22B C22 H22C 109.5 . . ?
C37 C40 H40A 109.5 . . ?
C37 C40 H40B 109.5 . . ?
C37 C40 H40C 109.5 . . ?
H40A C40 H40B 109.5 . . ?
H40A C40 H40C 109.5 . . ?
H40B C40 H40C 109.5 . . ?
C43 C44 H44A 109.5 . . ?
C43 C44 H44B 109.5 . . ?
C43 C44 H44C 109.5 . . ?
H44A C44 H44B 109.5 . . ?
H44A C44 H44C 109.5 . . ?
H44B C44 H44C 109.5 . . ?
C15 C17 H17A 109.5 . . ?
C15 C17 H17B 109.5 . . ?
C15 C17 H17C 109.5 . . ?
H17A C17 H17B 109.5 . . ?
H17A C17 H17C 109.5 . . ?
H17B C17 H17C 109.5 . . ?
C32 C35 H35A 109.5 . . ?
C32 C35 H35B 109.5 . . ?
C32 C35 H35C 109.5 . . ?
H35A C35 H35B 109.5 . . ?
H35A C35 H35C 109.5 . . ?
H35B C35 H35C 109.5 . . ?
C21 C24 H24A 109.5 . . ?
C21 C24 H24B 109.5 . . ?
C21 C24 H24C 109.5 . . ?
H24A C24 H24B 109.5 . . ?
H24A C24 H24C 109.5 . . ?
H24B C24 H24C 109.5 . . ?
C32 C33 H33A 109.5 . . ?
C32 C33 H33B 109.5 . . ?
C32 C33 H33C 109.5 . . ?
H33A C33 H33B 109.5 . . ?
H33A C33 H33C 109.5 . . ?
H33B C33 H33C 109.5 . . ?
C32 C34 H34A 109.5 . . ?
C32 C34 H34B 109.5 . . ?
C32 C34 H34C 109.5 . . ?
H34A C34 H34B 109.5 . . ?
H34A C34 H34C 109.5 . . ?
H34B C34 H34C 109.5 . . ?
C32 C33A H33D 109.5 . . ?
C32 C33A H33E 109.5 . . ?
C32 C33A H33F 109.5 . . ?
H33D C33A H33E 109.5 . . ?
H33D C33A H33F 109.5 . . ?
H33E C33A H33F 109.5 . . ?
C32 C35A H35D 109.5 . . ?
C32 C35A H35E 109.5 . . ?
C32 C35A H35F 109.5 . . ?
H35D C35A H35E 109.5 . . ?
H35D C35A H35F 109.5 . . ?
H35E C35A H35F 109.5 . . ?
C32 C34A H34D 109.5 . . ?
C32 C34A H34E 109.5 . . ?
C32 C34A H34F 109.5 . . ?
H34D C34A H34E 109.5 . . ?
H34D C34A H34F 109.5 . . ?
H34E C34A H34F 109.5 . . ?
C37 C40A H40D 109.5 . . ?
C37 C40A H40E 109.5 . . ?
C37 C40A H40F 109.5 . . ?
H40D C40A H40E 109.5 . . ?
H40D C40A H40F 109.5 . . ?
H40E C40A H40F 109.5 . . ?
C37 C39A H39D 109.5 . . ?
C37 C39A H39E 109.5 . . ?
C37 C39A H39F 109.5 . . ?
H39D C39A H39E 109.5 . . ?
H39D C39A H39F 109.5 . . ?
H39E C39A H39F 109.5 . . ?
C37 C38A H38D 109.5 . . ?
C37 C38A H38E 109.5 . . ?
C37 C38A H38F 109.5 . . ?
H38D C38A H38E 109.5 . . ?
H38D C38A H38F 109.5 . . ?
H38E C38A H38F 109.5 . . ?
C43 C46A H46D 109.5 . . ?
C43 C46A H46E 109.5 . . ?
C43 C46A H46F 109.5 . . ?
H46D C46A H46E 109.5 . . ?
H46D C46A H46F 109.5 . . ?
H46E C46A H46F 109.5 . . ?
C43 C44A H44D 109.5 . . ?
C43 C44A H44E 109.5 . . ?
C43 C44A H44F 109.5 . . ?
H44D C44A H44E 109.5 . . ?
H44D C44A H44F 109.5 . . ?
H44E C44A H44F 109.5 . . ?
C43 C45A H45D 109.5 . . ?
C43 C45A H45E 109.5 . . ?
C43 C45A H45F 109.5 . . ?
H45D C45A H45E 109.5 . . ?
H45D C45A H45F 109.5 . . ?
H45E C45A H45F 109.5 . . ?
C21 C23A H23D 109.5 . . ?
C21 C23A H23E 109.5 . . ?
C21 C23A H23F 109.5 . . ?
H23D C23A H23E 109.5 . . ?
H23D C23A H23F 109.5 . . ?
H23E C23A H23F 109.5 . . ?
C21 C24A H24D 109.5 . . ?
C21 C24A H24E 109.5 . . ?
C21 C24A H24F 109.5 . . ?
H24D C24A H24E 109.5 . . ?
H24D C24A H24F 109.5 . . ?
H24E C24A H24F 109.5 . . ?
C21 C22A H22D 109.5 . . ?
C21 C22A H22E 109.5 . . ?
C21 C22A H22F 109.5 . . ?
H22D C22A H22E 109.5 . . ?
H22D C22A H22F 109.5 . . ?
H22E C22A H22F 109.5 . . ?

loop_
_geom_bond_atom_site_label_1
_geom_bond_atom_site_label_2
_geom_bond_distance
_geom_bond_site_symmetry_2
_geom_bond_publ_flag
Dy1 O7 2.320(3) . ?
Dy1 O6 2.294(3) . ?
Dy1 O5 2.251(2) . ?
Dy1 O1 2.290(2) . ?
Dy1 O2 2.308(3) . ?
Dy1 O4 2.302(3) . ?
Dy1 O3 2.272(3) . ?
P1 O1 1.479(2) . ?
P1 C8 1.774(2) . ?
P1 C1 1.785(4) . ?
P1 C2 1.775(2) . ?
O7 C25 1.267(4) . ?
O6 C31 1.267(4) . ?
O5 C20 1.263(4) . ?
O2 C36 1.243(5) . ?
O4 C14 1.259(5) . ?
O3 C42 1.252(5) . ?
C8 C9 1.3900 . ?
C8 C13 1.3900 . ?
C9 H9 0.9300 . ?
C9 C10 1.3900 . ?
C10 H10 0.9300 . ?
C10 C11 1.3900 . ?
C11 H11 0.9300 . ?
C11 C12 1.3900 . ?
C12 H12 0.9300 . ?
C12 C13 1.3900 . ?
C13 H13 0.9300 . ?
C1 C1 1.535(7) 2_666 ?
C1 H1A 0.9700 . ?
C1 H1B 0.9700 . ?
C2 C3 1.3900 . ?
C2 C7 1.3900 . ?
C3 H3 0.9300 . ?
C3 C4 1.3900 . ?
C4 H4 0.9300 . ?
C4 C5 1.3900 . ?
C5 H5 0.9300 . ?
C5 C6 1.3900 . ?
C6 H6 0.9300 . ?
C6 C7 1.3900 . ?
C7 H7 0.9300 . ?
C25 C30 1.387(5) . ?
C25 C26 1.526(5) . ?
C30 H30 0.9300 . ?
C30 C31 1.387(5) . ?
C20 C19 1.384(5) . ?
C20 C21 1.529(6) . ?
C31 C32 1.533(5) . ?
C19 H19 0.9300 . ?
C19 C14 1.388(6) . ?
C14 C15 1.546(6) . ?
C36 C37 1.524(6) . ?
C36 C41 1.402(6) . ?
C26 C28 1.543(6) . ?
C26 C27 1.524(6) . ?
C26 C29 1.529(6) . ?
C37 C38 1.532(7) . ?
C37 C39 1.514(7) . ?
C37 C40 1.543(7) . ?
C37 C40A 1.510(14) . ?
C37 C39A 1.536(14) . ?
C37 C38A 1.515(15) . ?
C32 C35 1.537(8) . ?
C32 C33 1.534(8) . ?
C32 C34 1.497(8) . ?
C32 C33A 1.474(12) . ?
C32 C35A 1.514(12) . ?
C32 C34A 1.549(12) . ?
C41 H41 0.9300 . ?
C41 C42 1.390(6) . ?
C42 C43 1.524(6) . ?
C21 C23 1.527(13) . ?
C21 C22 1.500(13) . ?
C21 C24 1.550(12) . ?
C21 C23A 1.528(10) . ?
C21 C24A 1.509(9) . ?
C21 C22A 1.538(10) . ?
C15 C16 1.508(7) . ?
C15 C18 1.503(8) . ?
C15 C17 1.556(9) . ?
C43 C46 1.520(9) . ?
C43 C45 1.526(8) . ?
C43 C44 1.531(9) . ?
C43 C46A 1.504(14) . ?
C43 C44A 1.540(14) . ?
C43 C45A 1.520(14) . ?
C28 H28A 0.9600 . ?
C28 H28B 0.9600 . ?
C28 H28C 0.9600 . ?
C27 H27A 0.9600 . ?
C27 H27B 0.9600 . ?
C27 H27C 0.9600 . ?
C29 H29A 0.9600 . ?
C29 H29B 0.9600 . ?
C29 H29C 0.9600 . ?
C16 H16A 0.9600 . ?
C16 H16B 0.9600 . ?
C16 H16C 0.9600 . ?
C38 H38A 0.9600 . ?
C38 H38B 0.9600 . ?
C38 H38C 0.9600 . ?
C39 H39A 0.9600 . ?
C39 H39B 0.9600 . ?
C39 H39C 0.9600 . ?
C46 H46A 0.9600 . ?
C46 H46B 0.9600 . ?
C46 H46C 0.9600 . ?
C23 H23A 0.9600 . ?
C23 H23B 0.9600 . ?
C23 H23C 0.9600 . ?
C18 H18A 0.9600 . ?
C18 H18B 0.9600 . ?
C18 H18C 0.9600 . ?
C45 H45A 0.9600 . ?
C45 H45B 0.9600 . ?
C45 H45C 0.9600 . ?
C22 H22A 0.9600 . ?
C22 H22B 0.9600 . ?
C22 H22C 0.9600 . ?
C40 H40A 0.9600 . ?
C40 H40B 0.9600 . ?
C40 H40C 0.9600 . ?
C44 H44A 0.9600 . ?
C44 H44B 0.9600 . ?
C44 H44C 0.9600 . ?
C17 H17A 0.9600 . ?
C17 H17B 0.9600 . ?
C17 H17C 0.9600 . ?
C35 H35A 0.9600 . ?
C35 H35B 0.9600 . ?
C35 H35C 0.9600 . ?
C24 H24A 0.9600 . ?
C24 H24B 0.9600 . ?
C24 H24C 0.9600 . ?
C33 H33A 0.9600 . ?
C33 H33B 0.9600 . ?
C33 H33C 0.9600 . ?
C34 H34A 0.9600 . ?
C34 H34B 0.9600 . ?
C34 H34C 0.9600 . ?
C33A H33D 0.9600 . ?
C33A H33E 0.9600 . ?
C33A H33F 0.9600 . ?
C35A H35D 0.9600 . ?
C35A H35E 0.9600 . ?
C35A H35F 0.9600 . ?
C34A H34D 0.9600 . ?
C34A H34E 0.9600 . ?
C34A H34F 0.9600 . ?
C40A H40D 0.9600 . ?
C40A H40E 0.9600 . ?
C40A H40F 0.9600 . ?
C39A H39D 0.9600 . ?
C39A H39E 0.9600 . ?
C39A H39F 0.9600 . ?
C38A H38D 0.9600 . ?
C38A H38E 0.9600 . ?
C38A H38F 0.9600 . ?
C46A H46D 0.9600 . ?
C46A H46E 0.9600 . ?
C46A H46F 0.9600 . ?
C44A H44D 0.9600 . ?
C44A H44E 0.9600 . ?
C44A H44F 0.9600 . ?
C45A H45D 0.9600 . ?
C45A H45E 0.9600 . ?
C45A H45F 0.9600 . ?
C23A H23D 0.9600 . ?
C23A H23E 0.9600 . ?
C23A H23F 0.9600 . ?
C24A H24D 0.9600 . ?
C24A H24E 0.9600 . ?
C24A H24F 0.9600 . ?
C22A H22D 0.9600 . ?
C22A H22E 0.9600 . ?
C22A H22F 0.9600 . ?

loop_
_geom_torsion_atom_site_label_1
_geom_torsion_atom_site_label_2
_geom_torsion_atom_site_label_3
_geom_torsion_atom_site_label_4
_geom_torsion
_geom_torsion_site_symmetry_1
_geom_torsion_site_symmetry_2
_geom_torsion_site_symmetry_3
_geom_torsion_site_symmetry_4
_geom_torsion_publ_flag
Dy1 O7 C25 C30 33.3(6) . . . . ?
Dy1 O7 C25 C26 -147.0(3) . . . . ?
Dy1 O6 C31 C30 -24.9(6) . . . . ?
Dy1 O6 C31 C32 154.6(3) . . . . ?
Dy1 O5 C20 C19 -2.3(7) . . . . ?
Dy1 O5 C20 C21 177.1(3) . . . . ?
Dy1 O2 C36 C37 168.4(3) . . . . ?
Dy1 O2 C36 C41 -12.3(7) . . . . ?
Dy1 O4 C14 C19 13.3(8) . . . . ?
Dy1 O4 C14 C15 -171.4(4) . . . . ?
Dy1 O3 C42 C41 12.1(8) . . . . ?
Dy1 O3 C42 C43 -168.0(3) . . . . ?
P1 C8 C9 C10 177.5(3) . . . . ?
P1 C8 C13 C12 -177.6(2) . . . . ?
P1 C2 C3 C4 -176.7(2) . . . . ?
P1 C2 C7 C6 176.89(19) . . . . ?
O7 C25 C30 C31 -0.2(7) . . . . ?
O7 C25 C26 C28 -65.2(5) . . . . ?
O7 C25 C26 C27 52.8(5) . . . . ?
O7 C25 C26 C29 174.2(4) . . . . ?
O6 C31 C32 C35 -50.9(7) . . . . ?
O6 C31 C32 C33 -165.4(6) . . . . ?
O6 C31 C32 C34 68.6(8) . . . . ?
O6 C31 C32 C33A -103.2(12) . . . . ?
O6 C31 C32 C35A 20.2(11) . . . . ?
O6 C31 C32 C34A 137.4(11) . . . . ?
O5 C20 C19 C14 -4.6(8) . . . . ?
O5 C20 C21 C23 161.4(16) . . . . ?
O5 C20 C21 C22 32.7(15) . . . . ?
O5 C20 C21 C24 -88.2(11) . . . . ?
O5 C20 C21 C23A -177.7(11) . . . . ?
O5 C20 C21 C24A -51.3(10) . . . . ?
O5 C20 C21 C22A 62.4(8) . . . . ?
O1 P1 C8 C9 178.8(2) . . . . ?
O1 P1 C8 C13 -3.6(2) . . . . ?
O1 P1 C1 C1 -54.7(4) . . . 2_666 ?
O1 P1 C2 C3 -164.37(17) . . . . ?
O1 P1 C2 C7 18.8(2) . . . . ?
O2 C36 C37 C38 -51.0(6) . . . . ?
O2 C36 C37 C39 65.6(6) . . . . ?
O2 C36 C37 C40 -173.0(6) . . . . ?
O2 C36 C37 C40A -99.3(18) . . . . ?
O2 C36 C37 C39A 131.0(18) . . . . ?
O2 C36 C37 C38A 24.2(16) . . . . ?
O2 C36 C41 C42 -0.8(7) . . . . ?
O4 C14 C15 C16 24.4(8) . . . . ?
O4 C14 C15 C18 147.4(6) . . . . ?
O4 C14 C15 C17 -93.7(6) . . . . ?
O3 C42 C43 C46 64.0(10) . . . . ?
O3 C42 C43 C45 -53.8(10) . . . . ?
O3 C42 C43 C44 -177.6(11) . . . . ?
O3 C42 C43 C46A 94(2) . . . . ?
O3 C42 C43 C44A -142.9(18) . . . . ?
O3 C42 C43 C45A -24.3(18) . . . . ?
C8 P1 O1 Dy1 -88.2(9) . . . . ?
C8 P1 C1 C1 67.6(4) . . . 2_666 ?
C8 P1 C2 C3 73.8(2) . . . . ?
C8 P1 C2 C7 -103.04(18) . . . . ?
C8 C9 C10 C11 0.0 . . . . ?
C9 C8 C13 C12 0.0 . . . . ?
C9 C10 C11 C12 0.0 . . . . ?
C10 C11 C12 C13 0.0 . . . . ?
C11 C12 C13 C8 0.0 . . . . ?
C13 C8 C9 C10 0.0 . . . . ?
C1 P1 O1 Dy1 32.1(10) . . . . ?
C1 P1 C8 C9 56.3(2) . . . . ?
C1 P1 C8 C13 -126.2(2) . . . . ?
C1 P1 C2 C3 -42.3(2) . . . . ?
C1 P1 C2 C7 140.92(19) . . . . ?
C2 P1 O1 Dy1 151.9(9) . . . . ?
C2 P1 C8 C9 -59.6(2) . . . . ?
C2 P1 C8 C13 117.9(2) . . . . ?
C2 P1 C1 C1 -176.3(3) . . . 2_666 ?
C2 C3 C4 C5 0.0 . . . . ?
C3 C2 C7 C6 0.0 . . . . ?
C3 C4 C5 C6 0.0 . . . . ?
C4 C5 C6 C7 0.0 . . . . ?
C5 C6 C7 C2 0.0 . . . . ?
C7 C2 C3 C4 0.0 . . . . ?
C25 C30 C31 O6 -4.5(7) . . . . ?
C25 C30 C31 C32 175.9(4) . . . . ?
C30 C25 C26 C28 114.6(5) . . . . ?
C30 C25 C26 C27 -127.5(5) . . . . ?
C30 C25 C26 C29 -6.0(6) . . . . ?
C30 C31 C32 C35 128.6(6) . . . . ?
C30 C31 C32 C33 14.1(8) . . . . ?
C30 C31 C32 C34 -111.9(7) . . . . ?
C30 C31 C32 C33A 76.3(13) . . . . ?
C30 C31 C32 C35A -160.2(10) . . . . ?
C30 C31 C32 C34A -43.0(11) . . . . ?
C20 C19 C14 O4 -1.0(9) . . . . ?
C20 C19 C14 C15 -176.2(5) . . . . ?
C19 C20 C21 C23 -19.2(17) . . . . ?
C19 C20 C21 C22 -147.9(14) . . . . ?
C19 C20 C21 C24 91.2(12) . . . . ?
C19 C20 C21 C23A 1.7(12) . . . . ?
C19 C20 C21 C24A 128.1(9) . . . . ?
C19 C20 C21 C22A -118.2(8) . . . . ?
C19 C14 C15 C16 -160.0(6) . . . . ?
C19 C14 C15 C18 -37.1(8) . . . . ?
C19 C14 C15 C17 81.9(7) . . . . ?
C36 C41 C42 O3 1.2(8) . . . . ?
C36 C41 C42 C43 -178.8(4) . . . . ?
C26 C25 C30 C31 -179.9(4) . . . . ?
C37 C36 C41 C42 178.5(4) . . . . ?
C41 C36 C37 C38 129.7(5) . . . . ?
C41 C36 C37 C39 -113.8(6) . . . . ?
C41 C36 C37 C40 7.7(7) . . . . ?
C41 C36 C37 C40A 81.3(18) . . . . ?
C41 C36 C37 C39A -48.3(18) . . . . ?
C41 C36 C37 C38A -155.2(16) . . . . ?
C41 C42 C43 C46 -116.1(10) . . . . ?
C41 C42 C43 C45 126.1(9) . . . . ?
C41 C42 C43 C44 2.4(12) . . . . ?
C41 C42 C43 C46A -86(2) . . . . ?
C41 C42 C43 C44A 37.0(18) . . . . ?
C41 C42 C43 C45A 155.6(17) . . . . ?
C21 C20 C19 C14 176.0(5) . . . . ?
